data_4036654
loop_
_publ_author_name
'Servalli, Marco'
'Trapp, Nils'
'W\"orle, Michael'
'Kl\"arner, Frank-Gerrit'

_publ_section_title
;
 Anthraphane: An Anthracene-Based, Propeller-Shaped D(3h)-Symmetric
 Hydrocarbon Cyclophane and Its Layered Single Crystal Structures.
;
_journal_issue 6
_journal_name_full 'The Journal of organic chemistry'
_journal_page_first 2572
_journal_page_last 2580
_journal_paper_doi 10.1021/acs.joc.6b00209
_journal_volume 81
_journal_year 2016
_chemical_formula_moiety 'C66 H30, C9 H7 N'
_chemical_formula_sum 'C75 H37 N'
_chemical_formula_weight 952.05
_space_group_crystal_system triclinic
_space_group_IT_number 2
_space_group_name_Hall '-P 1'
_space_group_name_H-M_alt 'P -1'
_atom_sites_solution_hydrogens geom
_audit_creation_date 2015-10-21
_audit_creation_method
;
Olex2 1.2
(compiled 2015.09.30 svn.r3233 for OlexSys, GUI svn.r5103)
;
_cell_angle_alpha 91.989(2)
_cell_angle_beta 102.018(2)
_cell_angle_gamma 115.489(2)
_cell_formula_units_Z 2
_cell_length_a 13.2486(11)
_cell_length_b 14.4507(12)
_cell_length_c 14.8798(12)
_cell_measurement_reflns_used 9267
_cell_measurement_temperature 100.0(2)
_cell_measurement_theta_max 27.50
_cell_measurement_theta_min 2.51
_cell_volume 2490.1(4)
_computing_cell_refinement 'Bruker SAINT'
_computing_data_collection 'Bruker APEX2'
_computing_data_reduction 'Bruker SAINT'
_computing_molecular_graphics 'Olex2 (Dolomanov et al., 2009)'
_computing_publication_material 'Olex2 (Dolomanov et al., 2009)'
_computing_structure_refinement 'XL (Sheldrick, 2008)'
_computing_structure_solution 'XS (Sheldrick, 2008)'
_diffrn_ambient_temperature 100.0(2)
_diffrn_detector 'Bruker APEX2 area detector'
_diffrn_detector_area_resol_mean 8.33
_diffrn_detector_type 'CCD area detector'
_diffrn_measured_fraction_theta_full 0.986
_diffrn_measured_fraction_theta_max 0.973
_diffrn_measurement_device 'kappa-stage diffractometer'
_diffrn_measurement_device_type 'Bruker Apex2 Duo (Mo)'
_diffrn_measurement_method '\w and \f scans'
_diffrn_radiation_monochromator 'focusing graphite'
_diffrn_radiation_probe x-ray
_diffrn_radiation_type MoK\a
_diffrn_radiation_wavelength 0.71073
_diffrn_reflns_av_R_equivalents 0.0301
_diffrn_reflns_av_unetI/netI 0.0390
_diffrn_reflns_Laue_measured_fraction_full 0.986
_diffrn_reflns_Laue_measured_fraction_max 0.973
_diffrn_reflns_limit_h_max 17
_diffrn_reflns_limit_h_min -17
_diffrn_reflns_limit_k_max 18
_diffrn_reflns_limit_k_min -17
_diffrn_reflns_limit_l_max 19
_diffrn_reflns_limit_l_min -19
_diffrn_reflns_number 41818
_diffrn_reflns_point_group_measured_fraction_full 0.986
_diffrn_reflns_point_group_measured_fraction_max 0.973
_diffrn_reflns_theta_full 25.242
_diffrn_reflns_theta_max 27.622
_diffrn_reflns_theta_min 1.413
_diffrn_source 'sealed tube'
_diffrn_standards_number 0
_exptl_absorpt_coefficient_mu 0.073
_exptl_absorpt_correction_T_max 0.7456
_exptl_absorpt_correction_T_min 0.7111
_exptl_absorpt_correction_type multi-scan
_exptl_absorpt_process_details
;
SADABS-2014/5 (Bruker,2014/5) was used for absorption correction.
wR2(int) was 0.0428 before and 0.0399 after correction.
The Ratio of minimum to maximum transmission is 0.9537.
The \l/2 correction factor is 0.00150.
;
_exptl_crystal_colour 'clear yellow'
_exptl_crystal_colour_lustre clear
_exptl_crystal_colour_primary yellow
_exptl_crystal_density_diffrn 1.270
_exptl_crystal_description plate
_exptl_crystal_F_000 988
_exptl_crystal_size_max 0.28
_exptl_crystal_size_mid 0.16
_exptl_crystal_size_min 0.04
_refine_diff_density_max 2.127
_refine_diff_density_min -1.579
_refine_diff_density_rms 0.098
_refine_ls_extinction_method none
_refine_ls_goodness_of_fit_ref 1.041
_refine_ls_hydrogen_treatment constr
_refine_ls_matrix_type full
_refine_ls_number_parameters 793
_refine_ls_number_reflns 11273
_refine_ls_number_restraints 1065
_refine_ls_restrained_S_all 1.278
_refine_ls_R_factor_all 0.1239
_refine_ls_R_factor_gt 0.0876
_refine_ls_shift/su_max 0.000
_refine_ls_shift/su_mean 0.000
_refine_ls_structure_factor_coef Fsqd
_refine_ls_weighting_details 'w=1/[\s^2^(Fo^2^)+(0.1712P)^2^+3.5478P] where P=(Fo^2^+2Fc^2^)/3'
_refine_ls_weighting_scheme calc
_refine_ls_wR_factor_gt 0.2620
_refine_ls_wR_factor_ref 0.2979
_reflns_Friedel_coverage 0.000
_reflns_number_gt 7606
_reflns_number_total 11273
_reflns_threshold_expression 'I > 2\s(I)'
_cod_data_source_file 3_6_quinoline.cif
_cod_data_source_block mo_sc071015_2_1_0m
_cod_database_code 4036654
_shelxl_version_number 2014/6
_shelx_space_group_comment
;
The symmetry employed for this shelxl refinement is uniquely defined
by the following loop, which should always be used as a source of
symmetry information in preference to the above space-group names.
They are only intended as comments.
;
_shelx_estimated_absorpt_t_max 0.997
_shelx_estimated_absorpt_t_min 0.980
_olex2_refinement_description
;
1. Fixed Uiso
 At 1.2 times of:
  All C(H) groups
2. Restrained distances
 N1_1-C2_1
 1.327 with sigma of 0.02
 N1_1-C3_1
 2.364 with sigma of 0.04
 N1_1-C10_1
 1.376 with sigma of 0.02
 N1_1-C5_1
 2.403 with sigma of 0.04
 N1_1-C9_1
 2.41 with sigma of 0.04
 C2_1-C3_1
 1.411 with sigma of 0.02
 C2_1-C4_1
 2.406 with sigma of 0.04
 C3_1-C4_1 = C6_1-C7_1
 1.367 with sigma of 0.02
 C3_1-C5_1 = C5_1-C7_1
 2.415 with sigma of 0.04
 C4_1-C5_1 = C5_1-C6_1
 1.415 with sigma of 0.02
 C4_1-C6_1
 2.497 with sigma of 0.04
 C4_1-C10_1
 2.429 with sigma of 0.04
 C5_1-C10_1
 1.417 with sigma of 0.02
 C5_1-C9_1
 2.461 with sigma of 0.04
 C6_1-C8_1
 2.418 with sigma of 0.04
 C7_1-C8_1
 1.416 with sigma of 0.02
 C7_1-C9_1
 2.424 with sigma of 0.04
 C8_1-C9_1
 1.373 with sigma of 0.02
 C8_1-C10_1
 2.394 with sigma of 0.04
 C9_1-C10_1
 1.407 with sigma of 0.02
 N1_3-C2_3
 1.327 with sigma of 0.02
 N1_3-C3_3
 2.364 with sigma of 0.04
 N1_3-C10_3
 1.376 with sigma of 0.02
 N1_3-C5_3
 2.403 with sigma of 0.04
 N1_3-C9_3
 2.41 with sigma of 0.04
 C2_3-C3_3
 1.411 with sigma of 0.02
 C2_3-C4_3
 2.406 with sigma of 0.04
 C3_3-C4_3 = C6_3-C7_3
 1.367 with sigma of 0.02
 C3_3-C5_3 = C5_3-C7_3
 2.415 with sigma of 0.04
 C4_3-C5_3 = C5_3-C6_3
 1.415 with sigma of 0.02
 C4_3-C6_3
 2.497 with sigma of 0.04
 C4_3-C10_3
 2.429 with sigma of 0.04
 C5_3-C10_3
 1.417 with sigma of 0.02
 C5_3-C9_3
 2.461 with sigma of 0.04
 C6_3-C8_3
 2.418 with sigma of 0.04
 C7_3-C8_3
 1.416 with sigma of 0.02
 C7_3-C9_3
 2.424 with sigma of 0.04
 C8_3-C9_3
 1.373 with sigma of 0.02
 C8_3-C10_3
 2.394 with sigma of 0.04
 C9_3-C10_3
 1.407 with sigma of 0.02
 N1_2-C2_2
 1.327 with sigma of 0.02
 N1_2-C3_2
 2.364 with sigma of 0.04
 N1_2-C10_2
 1.376 with sigma of 0.02
 N1_2-C5_2
 2.403 with sigma of 0.04
 N1_2-C9_2
 2.41 with sigma of 0.04
 C2_2-C3_2
 1.411 with sigma of 0.02
 C2_2-C4_2
 2.406 with sigma of 0.04
 C3_2-C4_2 = C6_2-C7_2
 1.367 with sigma of 0.02
 C3_2-C5_2 = C5_2-C7_2
 2.415 with sigma of 0.04
 C4_2-C5_2 = C5_2-C6_2
 1.415 with sigma of 0.02
 C4_2-C6_2
 2.497 with sigma of 0.04
 C4_2-C10_2
 2.429 with sigma of 0.04
 C5_2-C10_2
 1.417 with sigma of 0.02
 C5_2-C9_2
 2.461 with sigma of 0.04
 C6_2-C8_2
 2.418 with sigma of 0.04
 C7_2-C8_2
 1.416 with sigma of 0.02
 C7_2-C9_2
 2.424 with sigma of 0.04
 C8_2-C9_2
 1.373 with sigma of 0.02
 C8_2-C10_2
 2.394 with sigma of 0.04
 C9_2-C10_2
 1.407 with sigma of 0.02
 C2_1-C3_1 \\sim C3_1-C4_1 \\sim C4_1-C5_1 \\sim C5_1-C10_1 \\sim C5_1-C6_1
\\sim C6_1-C7_1 \\sim C7_1-
 C8_1 \\sim C8_1-C9_1 \\sim C9_1-C10_1
 C2_3-C3_3 \\sim C3_3-C4_3 \\sim C4_3-C5_3 \\sim C5_3-C10_3 \\sim C5_3-C6_3
\\sim C6_3-C7_3 \\sim C7_3-
 C8_3 \\sim C8_3-C9_3 \\sim C9_3-C10_3
 C2_2-C3_2 \\sim C3_2-C4_2 \\sim C4_2-C5_2 \\sim C5_2-C10_2 \\sim C5_2-C6_2
\\sim C6_2-C7_2 \\sim C7_2-
 C8_2 \\sim C8_2-C9_2 \\sim C9_2-C10_2
 with sigma of 0.02
 N1_1-C2_1 \\sim N1_1-C10_1
 N1_3-C2_3 \\sim N1_3-C10_3
 N1_2-C2_2 \\sim N1_2-C10_2
 with sigma of 0.02
 C2_1-C4_1 \\sim C4_1-C10_1 \\sim C3_1-C5_1
 C2_3-C4_3 \\sim C4_3-C10_3 \\sim C3_3-C5_3
 C2_2-C4_2 \\sim C4_2-C10_2 \\sim C3_2-C5_2
 with sigma of 0.02
 C3_1-N1_1 \\sim N1_1-C5_1
 C3_3-N1_3 \\sim N1_3-C5_3
 C3_2-N1_2 \\sim N1_2-C5_2
 with sigma of 0.02
 C6_1-C8_1 \\sim C6_1-C10_1 \\sim C9_1-C5_1 \\sim C9_1-C7_1 \\sim C8_1-C6_1
\\sim C8_1-C10_1 ~
 C5_1-C7_1
 C6_3-C8_3 \\sim C6_3-C10_3 \\sim C9_3-C5_3 \\sim C9_3-C7_3 \\sim C8_3-C6_3
\\sim C8_3-C10_3 ~
 C5_3-C7_3
 C6_2-C8_2 \\sim C6_2-C10_2 \\sim C9_2-C5_2 \\sim C9_2-C7_2 \\sim C8_2-C6_2
\\sim C8_2-C10_2 ~
 C5_2-C7_2
 with sigma of 0.02
3. Restrained planarity
 N1_1, C2_1, C3_1, C4_1, C5_1, C6_1, C7_1, C8_1, C9_1, C10_1
 N1_3, C2_3, C3_3, C4_3, C5_3, C6_3, C7_3, C8_3, C9_3, C10_3
 N1_2, C2_2, C3_2, C4_2, C5_2, C6_2, C7_2, C8_2, C9_2, C10_2
 with sigma of 0.02
4. Uiso/Uaniso restraints and constraints
Uanis(N1_1) \\sim Ueq, Uanis(C2_1) \\sim Ueq, Uanis(C3_1) \\sim Ueq,
Uanis(C4_1) \\sim Ueq, Uanis(C5_1) \\sim Ueq, Uanis(C6_1) \\sim Ueq,
Uanis(C7_1) \\sim Ueq, Uanis(C8_1) \\sim Ueq, Uanis(C9_1) \\sim Ueq,
Uanis(C10_1) \\sim Ueq, Uanis(N1_2) \\sim Ueq, Uanis(C2_2) \\sim Ueq,
Uanis(C3_2) \\sim Ueq, Uanis(C4_2) \\sim Ueq, Uanis(C5_2) \\sim Ueq,
Uanis(C6_2) \\sim Ueq, Uanis(C7_2) \\sim Ueq, Uanis(C8_2) \\sim Ueq,
Uanis(C9_2) \\sim Ueq, Uanis(C10_2) \\sim Ueq, Uanis(N1_3) \\sim Ueq,
Uanis(C2_3) \\sim Ueq, Uanis(C3_3) \\sim Ueq, Uanis(C4_3) \\sim Ueq,
Uanis(C5_3) \\sim Ueq, Uanis(C6_3) \\sim Ueq, Uanis(C7_3) \\sim Ueq,
Uanis(C8_3) \\sim Ueq, Uanis(C9_3) \\sim Ueq, Uanis(C10_3) \\sim Ueq,
Uanis(N1_1) \\sim Ueq, Uanis(C2_1) \\sim Ueq, Uanis(C3_1) \\sim Ueq,
Uanis(C4_1) \\sim Ueq, Uanis(C5_1) \\sim Ueq, Uanis(C6_1) \\sim Ueq,
Uanis(C7_1) \\sim Ueq, Uanis(C8_1) \\sim Ueq, Uanis(C9_1) \\sim Ueq,
Uanis(C10_1) \\sim Ueq, Uanis(N1_2) \\sim Ueq, Uanis(C2_2) \\sim Ueq,
Uanis(C3_2) \\sim Ueq, Uanis(C4_2) \\sim Ueq, Uanis(C5_2) \\sim Ueq,
Uanis(C6_2) \\sim Ueq, Uanis(C7_2) \\sim Ueq, Uanis(C8_2) \\sim Ueq,
Uanis(C9_2) \\sim Ueq, Uanis(C10_2) \\sim Ueq, Uanis(N1_3) \\sim Ueq,
Uanis(C2_3) \\sim Ueq, Uanis(C3_3) \\sim Ueq, Uanis(C4_3) \\sim Ueq,
Uanis(C5_3) \\sim Ueq, Uanis(C6_3) \\sim Ueq, Uanis(C7_3) \\sim Ueq,
Uanis(C8_3) \\sim Ueq, Uanis(C9_3) \\sim Ueq, Uanis(C10_3) \\sim Ueq,
Uanis(N1_1) \\sim Ueq, Uanis(C2_1) \\sim Ueq, Uanis(C3_1) \\sim Ueq,
Uanis(C4_1) \\sim Ueq, Uanis(C5_1) \\sim Ueq, Uanis(C6_1) \\sim Ueq,
Uanis(C7_1) \\sim Ueq, Uanis(C8_1) \\sim Ueq, Uanis(C9_1) \\sim Ueq,
Uanis(C10_1) \\sim Ueq, Uanis(N1_2) \\sim Ueq, Uanis(C2_2) \\sim Ueq,
Uanis(C3_2) \\sim Ueq, Uanis(C4_2) \\sim Ueq, Uanis(C5_2) \\sim Ueq,
Uanis(C6_2) \\sim Ueq, Uanis(C7_2) \\sim Ueq, Uanis(C8_2) \\sim Ueq,
Uanis(C9_2) \\sim Ueq, Uanis(C10_2) \\sim Ueq, Uanis(N1_3) \\sim Ueq,
Uanis(C2_3) \\sim Ueq, Uanis(C3_3) \\sim Ueq, Uanis(C4_3) \\sim Ueq,
Uanis(C5_3) \\sim Ueq, Uanis(C6_3) \\sim Ueq, Uanis(C7_3) \\sim Ueq,
Uanis(C8_3) \\sim Ueq, Uanis(C9_3) \\sim Ueq, Uanis(C10_3) \\sim Ueq: with
sigma of 0.005 and sigma for terminal atoms of 0.01
Uanis(C3_1) = Uanis(C7_1)
Uanis(C2_3) = Uanis(C8_3)
Uanis(C3_3) = Uanis(C7_3)
Uanis(C4_3) = Uanis(C6_3)
Uanis(C9_1) = Uanis(C9_2)
Uanis(N1_2) = Uanis(N1_1)
Uanis(C10_1) = Uanis(C10_2)
Uanis(C4_1) = Uanis(C4_2)
Uanis(C6_1) = Uanis(C6_2)
Uanis(C2_1) = Uanis(C2_2)
Uanis(C7_2) = Uanis(C3_2)
Uanis(C7_2) = Uanis(C7_1)
Uanis(C8_1) = Uanis(C8_2)
5. Rigid body (RIGU) restrains
 N1_1, C2_1, C3_1, C4_1, C5_1, C6_1, C7_1, C8_1, C9_1, C10_1, N1_2, C2_2, C3_2,
  C4_2, C5_2, C6_2, C7_2, C8_2, C9_2, C10_2, N1_3, C2_3, C3_3, C4_3, C5_3, C6_3,
  C7_3, C8_3, C9_3, C10_3
 N1_1, C2_1, C3_1, C4_1, C5_1, C6_1, C7_1, C8_1, C9_1, C10_1, N1_2, C2_2, C3_2,
  C4_2, C5_2, C6_2, C7_2, C8_2, C9_2, C10_2, N1_3, C2_3, C3_3, C4_3, C5_3, C6_3,
  C7_3, C8_3, C9_3, C10_3
 N1_1, C2_1, C3_1, C4_1, C5_1, C6_1, C7_1, C8_1, C9_1, C10_1, N1_2, C2_2, C3_2,
  C4_2, C5_2, C6_2, C7_2, C8_2, C9_2, C10_2, N1_3, C2_3, C3_3, C4_3, C5_3, C6_3,
  C7_3, C8_3, C9_3, C10_3
 with sigma for 1-2 distances of 0.004 and sigma for 1-3 distances of 0.004
6. Others
 Fixed Sof: N1(0.25) C2(0.25) H2(0.25) C3(0.25) H3(0.25) C4(0.25) H4(0.25)
 C5(0.25) C6(0.25) H6(0.25) C7(0.25) H7(0.25) C8(0.25) H8(0.25) C9(0.25)
 H9(0.25) C10(0.25) N1(0.5) C2(0.5) H2(0.5) C3(0.5) H3(0.5) C4(0.5) H4(0.5)
 C5(0.5) C6(0.5) H6(0.5) C7(0.5) H7(0.5) C8(0.5) H8(0.5) C9(0.5) H9(0.5)
 C10(0.5) N1(0.25) C2(0.25) H2(0.25) C3(0.25) H3(0.25) C4(0.25) H4(0.25)
 C5(0.25) C6(0.25) H6(0.25) C7(0.25) H7(0.25) C8(0.25) H8(0.25) C9(0.25)
 H9(0.25) C10(0.25)
7.a Aromatic/amide H refined with riding coordinates:
 C21(H21), C4(H4), C25(H25), C6(H6), C11(H11), C2(H2), C26(H26), C9(H9),
 C39(H39), C24(H24), C57(H57), C27(H27), C7(H7), C18(H18), C60(H60), C16(H16),
 C17(H17), C34(H34), C61(H61), C52(H52), C54(H54), C45(H45), C53(H53), C63(H63),
  C62(H62), C35(H35), C44(H44), C43(H43), C42(H42), C36(H36), C2(H2), C3(H3),
 C4(H4), C6(H6), C7(H7), C8(H8), C9(H9), C2(H2), C3(H3), C4(H4), C6(H6), C7(H7),
  C8(H8), C9(H9), C2(H2), C3(H3), C4(H4), C6(H6), C7(H7), C8(H8), C9(H9)
;
_olex2_date_sample_data_collection 2015-10-19
_olex2_date_sample_submission 2015-10-05
_olex2_submission_original_sample_id sc071015_2_1
_olex2_submission_special_instructions 'No special instructions were received'

loop_
_space_group_symop_operation_xyz
'x, y, z'
'-x, -y, -z'

loop_
_atom_site_label
_atom_site_type_symbol
_atom_site_fract_x
_atom_site_fract_y
_atom_site_fract_z
_atom_site_U_iso_or_equiv
_atom_site_adp_type
_atom_site_occupancy
_atom_site_site_symmetry_order
_atom_site_calc_flag
_atom_site_refinement_flags_posn
_atom_site_refinement_flags_adp
_atom_site_refinement_flags_occupancy
_atom_site_disorder_assembly
_atom_site_disorder_group
C5 C 0.4766(2) 0.4652(2) 0.35072(18) 0.0183(6) Uani 1 1 d . . . . .
C23 C 1.0216(2) 0.3632(2) 0.26276(18) 0.0181(6) Uani 1 1 d . . . . .
C3 C 0.4567(2) 0.3421(2) 0.46070(18) 0.0182(6) Uani 1 1 d . . . . .
C22 C 0.9191(2) 0.3544(2) 0.28722(18) 0.0170(5) Uani 1 1 d . . . . .
C21 C 0.8137(2) 0.2707(2) 0.24494(19) 0.0183(6) Uani 1 1 d . . . . .
H21 H 0.7458 0.2648 0.2613 0.022 Uiso 1 1 calc R . . . .
C30 C 0.7346(2) 0.4156(2) 0.38985(18) 0.0195(6) Uani 1 1 d . . . . .
C20 C 0.8056(2) 0.1947(2) 0.17872(19) 0.0183(6) Uani 1 1 d . . . . .
C28 C 0.9281(2) 0.4345(2) 0.35371(18) 0.0191(6) Uani 1 1 d . . . . .
C19 C 0.9081(2) 0.2042(2) 0.15355(19) 0.0197(6) Uani 1 1 d . . . . .
C1 C 0.6264(2) 0.4100(2) 0.39861(18) 0.0181(6) Uani 1 1 d . . . . .
C66 C 0.3936(2) 0.2802(2) 0.52174(19) 0.0199(6) Uani 1 1 d . . . . .
C4 C 0.4137(2) 0.4015(2) 0.40798(19) 0.0190(6) Uani 1 1 d . . . . .
H4 H 0.3415 0.3986 0.4111 0.023 Uiso 1 1 calc R . . . .
C25 C 1.1291(2) 0.4503(2) 0.30566(19) 0.0210(6) Uani 1 1 d . . . . .
H25 H 1.1977 0.4564 0.2905 0.025 Uiso 1 1 calc R . . . .
C29 C 0.8247(2) 0.4269(2) 0.37579(18) 0.0192(6) Uani 1 1 d . . . . .
C32 C 0.1613(2) 0.2585(2) 0.01983(19) 0.0205(6) Uani 1 1 d . . . . .
C47 C 0.4024(2) 0.5779(2) 0.24656(19) 0.0195(6) Uani 1 1 d . . . . .
C10 C 0.2537(3) 0.1603(2) 0.12857(19) 0.0213(6) Uani 1 1 d . . . . .
C6 C 0.5826(2) 0.4695(2) 0.34667(19) 0.0197(6) Uani 1 1 d . . . . .
H6 H 0.6257 0.5133 0.3083 0.024 Uiso 1 1 calc R . . . .
C11 C 0.3612(3) 0.1663(2) 0.1272(2) 0.0228(6) Uani 1 1 d . . . . .
H11 H 0.4069 0.2128 0.0918 0.027 Uiso 1 1 calc R . . . .
C48 C 0.4333(2) 0.5257(2) 0.29483(19) 0.0195(6) Uani 1 1 d . . . . .
C2 C 0.5627(2) 0.3459(2) 0.45509(18) 0.0182(6) Uani 1 1 d . . . . .
H2 H 0.5914 0.3046 0.4899 0.022 Uiso 1 1 calc R . . . .
C26 C 1.1346(3) 0.5246(2) 0.36775(19) 0.0235(6) Uani 1 1 d . . . . .
H26 H 1.2068 0.5820 0.3953 0.028 Uiso 1 1 calc R . . . .
C14 C 0.5929(3) 0.1033(2) 0.1535(2) 0.0218(6) Uani 1 1 d . . . . .
C12 C 0.4026(2) 0.1042(2) 0.1779(2) 0.0215(6) Uani 1 1 d . . . . .
C8 C 0.2306(3) 0.0340(2) 0.23590(19) 0.0214(6) Uani 1 1 d . . . . .
C15 C 0.6966(2) 0.1087(2) 0.1334(2) 0.0214(6) Uani 1 1 d . . . . .
C9 C 0.1888(3) 0.0943(2) 0.1831(2) 0.0214(6) Uani 1 1 d . . . . .
H9 H 0.1156 0.0901 0.1844 0.026 Uiso 1 1 calc R . . . .
C13 C 0.5084(3) 0.1046(2) 0.1685(2) 0.0227(6) Uani 1 1 d . . . . .
C33 C 0.1086(3) 0.3127(2) -0.03528(19) 0.0211(6) Uani 1 1 d . . . . .
C65 C 0.3410(2) 0.2333(2) 0.57510(19) 0.0205(6) Uani 1 1 d . . . . .
C58 C 0.1891(2) 0.0748(2) 0.61280(19) 0.0204(6) Uani 1 1 d . . . . .
C56 C 0.0775(3) -0.0812(2) 0.4996(2) 0.0214(6) Uani 1 1 d . . . . .
C50 C 0.1100(3) -0.0847(2) 0.3430(2) 0.0234(6) Uani 1 1 d . . . . .
C49 C 0.1644(3) -0.0319(2) 0.2932(2) 0.0228(6) Uani 1 1 d . . . . .
C31 C 0.2066(3) 0.2163(2) 0.0702(2) 0.0218(6) Uani 1 1 d . . . . .
C39 C 0.2318(3) 0.4735(2) 0.07658(19) 0.0206(6) Uani 1 1 d . . . . .
H39 H 0.2638 0.4367 0.1150 0.025 Uiso 1 1 calc R . . . .
C46 C 0.3592(3) 0.6348(2) 0.18601(19) 0.0222(6) Uani 1 1 d . . . . .
C24 C 1.0134(2) 0.2879(2) 0.19685(19) 0.0202(6) Uani 1 1 d . . . . .
H24 H 1.0815 0.2937 0.1809 0.024 Uiso 1 1 calc R . . . .
C57 C 0.1629(3) 0.0211(2) 0.52504(19) 0.0206(6) Uani 1 1 d . . . . .
H57 H 0.2041 0.0549 0.4812 0.025 Uiso 1 1 calc R . . . .
C27 C 1.0332(3) 0.5172(2) 0.39193(19) 0.0228(6) Uani 1 1 d . . . . .
H27 H 1.0383 0.5701 0.4350 0.027 Uiso 1 1 calc R . . . .
C7 C 0.3375(3) 0.0391(2) 0.2325(2) 0.0225(6) Uani 1 1 d . . . . .
H7 H 0.3658 -0.0022 0.2676 0.027 Uiso 1 1 calc R . . . .
C18 C 0.8980(3) 0.1273(2) 0.0851(2) 0.0240(6) Uani 1 1 d . . . . .
H18 H 0.9650 0.1328 0.0675 0.029 Uiso 1 1 calc R . . . .
C40 C 0.2706(3) 0.5794(2) 0.1028(2) 0.0235(6) Uani 1 1 d . . . . .
C55 C 0.0151(3) -0.1325(2) 0.5657(2) 0.0232(6) Uani 1 1 d . . . . .
C38 C 0.1470(3) 0.4209(2) -0.00498(19) 0.0225(6) Uani 1 1 d . . . . .
C60 C 0.0409(3) -0.0777(2) 0.6533(2) 0.0261(7) Uani 1 1 d . . . . .
H60 H -0.0009 -0.1112 0.6969 0.031 Uiso 1 1 calc R . . . .
C51 C 0.0496(3) -0.1380(2) 0.4094(2) 0.0242(6) Uani 1 1 d . . . . .
C59 C 0.1258(3) 0.0246(2) 0.67884(19) 0.0219(6) Uani 1 1 d . . . . .
C64 C 0.2774(2) 0.1798(2) 0.63996(19) 0.0209(6) Uani 1 1 d . . . . .
C16 C 0.6925(3) 0.0359(2) 0.0683(2) 0.0256(6) Uani 1 1 d . . . . .
H16 H 0.6208 -0.0215 0.0393 0.031 Uiso 1 1 calc R . . . .
C17 C 0.7942(3) 0.0463(2) 0.0445(2) 0.0271(7) Uani 1 1 d . . . . .
H17 H 0.7901 -0.0042 -0.0006 0.033 Uiso 1 1 calc R . . . .
C34 C 0.0235(3) 0.2631(2) -0.1148(2) 0.0258(6) Uani 1 1 d . . . . .
H34 H -0.0013 0.1917 -0.1339 0.031 Uiso 1 1 calc R . . . .
C61 C 0.1510(3) 0.0811(3) 0.7675(2) 0.0276(7) Uani 1 1 d . . . . .
H61 H 0.1084 0.0489 0.8111 0.033 Uiso 1 1 calc R . . . .
C52 C -0.0345(3) -0.2389(2) 0.3879(2) 0.0280(7) Uani 1 1 d . . . . .
H52 H -0.0524 -0.2755 0.3280 0.034 Uiso 1 1 calc R . . . .
C54 C -0.0710(3) -0.2372(2) 0.5396(2) 0.0279(7) Uani 1 1 d . . . . .
H54 H -0.1126 -0.2714 0.5830 0.033 Uiso 1 1 calc R . . . .
C45 C 0.4020(3) 0.7405(2) 0.2062(2) 0.0273(7) Uani 1 1 d . . . . .
H45 H 0.4617 0.7769 0.2606 0.033 Uiso 1 1 calc R . . . .
C53 C -0.0948(3) -0.2890(3) 0.4543(2) 0.0303(7) Uani 1 1 d . . . . .
H53 H -0.1520 -0.3591 0.4388 0.036 Uiso 1 1 calc R . . . .
C63 C 0.2996(3) 0.2305(3) 0.7268(2) 0.0273(7) Uani 1 1 d . . . . .
H63 H 0.3587 0.2996 0.7444 0.033 Uiso 1 1 calc R . . . .
C41 C 0.2237(3) 0.6353(3) 0.0443(2) 0.0323(8) Uani 1 1 d . . . . .
C62 C 0.2346(3) 0.1802(3) 0.7908(2) 0.0308(7) Uani 1 1 d . . . . .
H62 H 0.2501 0.2164 0.8504 0.037 Uiso 1 1 calc R . . . .
C35 C -0.0280(3) 0.3179(3) -0.1690(2) 0.0315(7) Uani 1 1 d . . . . .
H35 H -0.0882 0.2823 -0.2232 0.038 Uiso 1 1 calc R . . . .
C37 C 0.0966(3) 0.4758(3) -0.0618(2) 0.0322(8) Uani 1 1 d . . . . .
C44 C 0.3567(3) 0.7950(3) 0.1458(2) 0.0343(8) Uani 1 1 d . . . . .
H44 H 0.3885 0.8682 0.1594 0.041 Uiso 1 1 calc R . . . .
C43 C 0.2693(3) 0.7448(3) 0.0692(2) 0.0377(8) Uani 1 1 d . . . . .
H43 H 0.2379 0.7826 0.0317 0.045 Uiso 1 1 calc R . . . .
C42 C 0.1365(4) 0.5816(3) -0.0352(2) 0.0409(9) Uani 1 1 d . . . . .
H42 H 0.1030 0.6180 -0.0725 0.049 Uiso 1 1 calc R . . . .
C36 C 0.0080(3) 0.4200(3) -0.1441(2) 0.0371(8) Uani 1 1 d . . . . .
H36 H -0.0263 0.4555 -0.1821 0.044 Uiso 1 1 calc R . . . .
N1_1 N 0.6463(11) 0.5408(12) 0.1268(9) 0.055(2) Uani 0.25 1 d D U P A -1
C2_1 C 0.6738(11) 0.4576(11) 0.1342(9) 0.051(3) Uani 0.25 1 d D U P A -1
H2_1 H 0.7341 0.4620 0.1843 0.061 Uiso 0.25 1 calc R . P A -1
C3_1 C 0.6131(10) 0.3669(9) 0.0679(9) 0.0295(15) Uani 0.25 1 d D U P A -1
H3_1 H 0.6311 0.3101 0.0741 0.035 Uiso 0.25 1 calc R . P A -1
C4_1 C 0.5249(10) 0.3622(8) -0.0079(8) 0.0244(19) Uani 0.25 1 d D U P A -1
H4_1 H 0.4852 0.3036 -0.0548 0.029 Uiso 0.25 1 calc R . P A -1
C5_1 C 0.4977(10) 0.4466(8) -0.0120(8) 0.039(4) Uani 0.25 1 d D U P A -1
C6_1 C 0.4072(11) 0.4214(10) -0.0897(9) 0.072(4) Uani 0.25 1 d D U P A -1
H6_1 H 0.3774 0.3546 -0.1240 0.087 Uiso 0.25 1 calc R . P A -1
C7_1 C 0.3556(10) 0.4832(9) -0.1228(8) 0.0295(15) Uani 0.25 1 d D U P A -1
H7_1 H 0.2958 0.4649 -0.1779 0.035 Uiso 0.25 1 calc R . P A -1
C8_1 C 0.4086(11) 0.5844(10) -0.0579(9) 0.062(3) Uani 0.25 1 d D U P A -1
H8_1 H 0.3781 0.6327 -0.0698 0.074 Uiso 0.25 1 calc R . P A -1
C9_1 C 0.5006(9) 0.6086(8) 0.0185(7) 0.0241(17) Uani 0.25 1 d D U P A -1
H9_1 H 0.5323 0.6753 0.0535 0.029 Uiso 0.25 1 calc R . P A -1
C10_1 C 0.5542(9) 0.5402(8) 0.0507(8) 0.0290(17) Uani 0.25 1 d D U P A -1
N1_3 N 0.4105(10) 0.9750(9) 0.5929(9) 0.140(5) Uani 0.5 1 d D U P B -1
C2_3 C 0.3059(11) 0.8808(10) 0.5741(9) 0.116(3) Uani 0.5 1 d D U P B -1
H2_3 H 0.2558 0.8612 0.6147 0.139 Uiso 0.5 1 calc R . P B -1
C3_3 C 0.2837(9) 0.8193(8) 0.4893(8) 0.096(3) Uani 0.5 1 d D U P B -1
H3_3 H 0.2156 0.7553 0.4730 0.116 Uiso 0.5 1 calc R . P B -1
C4_3 C 0.3562(8) 0.8469(7) 0.4274(7) 0.0683(19) Uani 0.5 1 d D U P B -1
H4_3 H 0.3362 0.8035 0.3707 0.082 Uiso 0.5 1 calc R . P B -1
C5_3 C 0.4688(7) 0.9492(6) 0.4539(6) 0.058(2) Uani 0.5 1 d D U P B -1
C6_3 C 0.5572(8) 0.9943(8) 0.4001(7) 0.0683(19) Uani 0.5 1 d D U P B -1
H6_3 H 0.5449 0.9555 0.3427 0.082 Uiso 0.5 1 calc R . P B -1
C7_3 C 0.6583(9) 1.0903(9) 0.4267(8) 0.096(3) Uani 0.5 1 d D U P B -1
H7_3 H 0.7112 1.1135 0.3886 0.116 Uiso 0.5 1 calc R . P B -1
C8_3 C 0.6787(10) 1.1520(9) 0.5138(8) 0.116(3) Uani 0.5 1 d D U P B -1
H8_3 H 0.7448 1.2170 0.5344 0.139 Uiso 0.5 1 calc R . P B -1
C9_3 C 0.5972(7) 1.1118(6) 0.5657(6) 0.048(2) Uani 0.5 1 d D U P B -1
H9_3 H 0.6105 1.1511 0.6232 0.058 Uiso 0.5 1 calc R . P B -1
C10_3 C 0.4936(7) 1.0142(6) 0.5382(6) 0.052(2) Uani 0.5 1 d D U P B -1
N1_2 N 0.5691(10) 0.6392(9) 0.0572(8) 0.055(2) Uani 0.25 1 d D U P C -2
C2_2 C 0.4869(11) 0.6521(11) -0.0125(9) 0.051(3) Uani 0.25 1 d D U P C -2
H2_2 H 0.4836 0.7164 -0.0135 0.061 Uiso 0.25 1 calc R . P C -2
C3_2 C 0.4085(12) 0.5642(11) -0.0821(9) 0.109(6) Uani 0.25 1 d D U P C -2
H3_2 H 0.3527 0.5698 -0.1303 0.131 Uiso 0.25 1 calc R . P C -2
C4_2 C 0.4160(11) 0.4701(10) -0.0773(9) 0.0244(19) Uani 0.25 1 d D U P C -2
H4_2 H 0.3648 0.4110 -0.1219 0.029 Uiso 0.25 1 calc R . P C -2
C5_2 C 0.5025(9) 0.4648(8) -0.0038(7) 0.022(2) Uani 0.25 1 d D U P C -2
C6_2 C 0.5032(13) 0.3653(10) -0.0065(11) 0.072(4) Uani 0.25 1 d D U P C -2
H6_2 H 0.4502 0.3091 -0.0532 0.087 Uiso 0.25 1 calc R . P C -2
C7_2 C 0.5866(11) 0.3555(9) 0.0634(10) 0.0295(15) Uani 0.25 1 d D U P C -2
H7_2 H 0.5896 0.2909 0.0640 0.035 Uiso 0.25 1 calc R . P C -2
C8_2 C 0.6663(12) 0.4397(11) 0.1330(10) 0.062(3) Uani 0.25 1 d D U P C -2
H8_2 H 0.7224 0.4304 0.1779 0.074 Uiso 0.25 1 calc R . P C -2
C9_2 C 0.6647(10) 0.5389(10) 0.1374(8) 0.0241(17) Uani 0.25 1 d D U P C -2
H9_2 H 0.7156 0.5947 0.1852 0.029 Uiso 0.25 1 calc R . P C -2
C10_2 C 0.5820(10) 0.5468(9) 0.0659(8) 0.0290(17) Uani 0.25 1 d D U P C -2

loop_
_atom_site_aniso_label
_atom_site_aniso_U_11
_atom_site_aniso_U_22
_atom_site_aniso_U_33
_atom_site_aniso_U_23
_atom_site_aniso_U_13
_atom_site_aniso_U_12
C5 0.0149(14) 0.0178(14) 0.0174(12) 0.0000(10) 0.0010(10) 0.0046(12)
C23 0.0125(13) 0.0244(15) 0.0182(12) 0.0093(11) 0.0047(10) 0.0081(12)
C3 0.0134(13) 0.0168(13) 0.0185(12) 0.0010(10) 0.0042(10) 0.0014(11)
C22 0.0127(13) 0.0213(14) 0.0169(12) 0.0069(10) 0.0034(10) 0.0073(11)
C21 0.0134(13) 0.0223(14) 0.0206(13) 0.0065(11) 0.0048(10) 0.0088(12)
C30 0.0181(14) 0.0195(14) 0.0181(12) 0.0023(10) 0.0044(10) 0.0060(12)
C20 0.0148(14) 0.0189(14) 0.0219(13) 0.0059(11) 0.0041(11) 0.0084(12)
C28 0.0132(14) 0.0261(15) 0.0158(12) 0.0055(11) 0.0026(10) 0.0071(12)
C19 0.0173(14) 0.0218(14) 0.0242(13) 0.0087(11) 0.0065(11) 0.0117(12)
C1 0.0137(13) 0.0181(14) 0.0188(12) 0.0003(10) 0.0035(10) 0.0040(11)
C66 0.0160(14) 0.0189(14) 0.0203(13) 0.0015(11) 0.0029(11) 0.0047(12)
C4 0.0132(13) 0.0202(14) 0.0203(13) 0.0000(11) 0.0038(10) 0.0048(12)
C25 0.0138(14) 0.0285(16) 0.0191(13) 0.0084(11) 0.0051(10) 0.0071(12)
C29 0.0160(14) 0.0178(14) 0.0183(12) 0.0012(10) 0.0035(10) 0.0030(11)
C32 0.0179(14) 0.0196(14) 0.0223(13) -0.0009(11) 0.0076(11) 0.0060(12)
C47 0.0141(14) 0.0183(14) 0.0211(13) 0.0016(11) 0.0044(11) 0.0026(11)
C10 0.0215(15) 0.0198(14) 0.0232(13) -0.0014(11) 0.0037(11) 0.0108(13)
C6 0.0161(14) 0.0181(14) 0.0209(13) 0.0045(11) 0.0056(11) 0.0034(12)
C11 0.0210(15) 0.0194(14) 0.0282(14) 0.0015(12) 0.0060(12) 0.0093(12)
C48 0.0129(13) 0.0198(14) 0.0204(13) 0.0008(11) 0.0034(10) 0.0030(12)
C2 0.0154(14) 0.0162(13) 0.0198(12) 0.0026(10) 0.0033(10) 0.0046(11)
C26 0.0138(14) 0.0278(16) 0.0195(13) 0.0035(12) 0.0020(11) 0.0016(12)
C14 0.0166(15) 0.0155(14) 0.0290(14) 0.0012(11) 0.0025(11) 0.0048(12)
C12 0.0157(14) 0.0194(14) 0.0268(14) -0.0027(11) 0.0030(11) 0.0068(12)
C8 0.0192(15) 0.0195(14) 0.0226(13) -0.0020(11) 0.0050(11) 0.0066(12)
C15 0.0165(14) 0.0205(15) 0.0286(14) 0.0054(12) 0.0063(11) 0.0090(12)
C9 0.0159(14) 0.0226(15) 0.0258(14) -0.0016(11) 0.0050(11) 0.0092(12)
C13 0.0167(15) 0.0191(14) 0.0306(15) 0.0024(12) 0.0040(12) 0.0073(12)
C33 0.0198(15) 0.0234(15) 0.0191(13) 0.0053(11) 0.0070(11) 0.0077(12)
C65 0.0158(14) 0.0219(15) 0.0204(13) 0.0029(11) 0.0040(11) 0.0057(12)
C58 0.0171(14) 0.0224(15) 0.0218(13) 0.0092(11) 0.0051(11) 0.0083(12)
C56 0.0211(15) 0.0194(14) 0.0255(14) 0.0085(11) 0.0063(12) 0.0101(13)
C50 0.0232(16) 0.0226(15) 0.0249(14) 0.0012(12) 0.0042(12) 0.0117(13)
C49 0.0198(15) 0.0210(15) 0.0249(14) -0.0013(11) 0.0031(12) 0.0081(13)
C31 0.0206(15) 0.0217(15) 0.0259(14) 0.0010(11) 0.0084(12) 0.0110(13)
C39 0.0228(15) 0.0207(14) 0.0197(13) 0.0081(11) 0.0059(11) 0.0105(13)
C46 0.0210(15) 0.0229(15) 0.0210(13) 0.0045(11) 0.0057(11) 0.0079(13)
C24 0.0140(14) 0.0248(15) 0.0248(14) 0.0107(12) 0.0071(11) 0.0099(12)
C57 0.0203(15) 0.0200(15) 0.0228(13) 0.0086(11) 0.0077(11) 0.0087(12)
C27 0.0189(15) 0.0272(16) 0.0172(13) 0.0017(11) 0.0031(11) 0.0065(13)
C7 0.0205(15) 0.0210(15) 0.0248(14) -0.0013(11) 0.0012(11) 0.0105(13)
C18 0.0228(16) 0.0252(16) 0.0317(15) 0.0068(12) 0.0102(12) 0.0160(14)
C40 0.0258(16) 0.0192(15) 0.0217(13) 0.0057(11) 0.0031(12) 0.0075(13)
C55 0.0213(15) 0.0207(15) 0.0271(14) 0.0104(12) 0.0053(12) 0.0088(13)
C38 0.0252(16) 0.0219(15) 0.0189(13) 0.0072(11) 0.0054(11) 0.0089(13)
C60 0.0221(16) 0.0287(17) 0.0244(14) 0.0142(12) 0.0070(12) 0.0073(13)
C51 0.0208(15) 0.0229(15) 0.0290(15) 0.0066(12) 0.0054(12) 0.0100(13)
C59 0.0193(15) 0.0248(15) 0.0213(13) 0.0106(11) 0.0059(11) 0.0086(13)
C64 0.0174(14) 0.0241(15) 0.0206(13) 0.0065(11) 0.0059(11) 0.0079(12)
C16 0.0206(16) 0.0205(15) 0.0342(16) 0.0016(12) 0.0049(13) 0.0090(13)
C17 0.0263(17) 0.0231(16) 0.0341(16) -0.0009(13) 0.0076(13) 0.0134(14)
C34 0.0275(17) 0.0239(16) 0.0227(14) 0.0016(12) 0.0073(12) 0.0080(14)
C61 0.0235(16) 0.0331(17) 0.0213(14) 0.0105(12) 0.0084(12) 0.0065(14)
C52 0.0273(17) 0.0230(16) 0.0305(16) 0.0010(12) 0.0029(13) 0.0105(14)
C54 0.0243(16) 0.0218(16) 0.0339(16) 0.0136(13) 0.0068(13) 0.0066(13)
C45 0.0274(17) 0.0221(16) 0.0302(15) 0.0010(12) 0.0038(13) 0.0106(14)
C53 0.0273(17) 0.0199(16) 0.0382(17) 0.0079(13) 0.0055(14) 0.0064(14)
C63 0.0216(16) 0.0281(17) 0.0238(14) 0.0029(12) 0.0081(12) 0.0024(13)
C41 0.040(2) 0.0215(16) 0.0288(16) 0.0072(13) -0.0020(14) 0.0118(15)
C62 0.0255(17) 0.0395(19) 0.0180(14) 0.0025(13) 0.0073(12) 0.0053(15)
C35 0.0305(18) 0.0334(18) 0.0199(14) 0.0017(13) -0.0031(13) 0.0089(15)
C37 0.0362(19) 0.0266(17) 0.0255(15) 0.0072(13) -0.0037(14) 0.0112(15)
C44 0.043(2) 0.0193(16) 0.0381(18) 0.0039(13) 0.0055(15) 0.0133(15)
C43 0.047(2) 0.0233(17) 0.0368(18) 0.0101(14) -0.0009(16) 0.0152(16)
C42 0.053(2) 0.0264(18) 0.0334(18) 0.0116(14) -0.0095(16) 0.0170(17)
C36 0.043(2) 0.0344(19) 0.0245(15) 0.0079(14) -0.0081(14) 0.0155(17)
N1_1 0.057(4) 0.055(3) 0.055(3) 0.007(2) 0.016(3) 0.025(3)
C2_1 0.051(4) 0.056(4) 0.047(4) 0.014(2) 0.021(3) 0.021(3)
C3_1 0.025(3) 0.034(2) 0.035(2) 0.0125(17) 0.0163(18) 0.014(2)
C4_1 0.026(3) 0.028(3) 0.024(3) 0.010(2) 0.013(2) 0.013(2)
C5_1 0.046(5) 0.034(4) 0.047(5) 0.009(3) 0.010(3) 0.028(4)
C6_1 0.074(5) 0.070(4) 0.075(4) 0.017(3) 0.001(3) 0.041(3)
C7_1 0.025(3) 0.034(2) 0.035(2) 0.0125(17) 0.0163(18) 0.014(2)
C8_1 0.060(4) 0.062(4) 0.060(4) 0.004(3) 0.010(3) 0.026(3)
C9_1 0.022(3) 0.029(3) 0.021(3) 0.000(2) 0.013(2) 0.007(2)
C10_1 0.026(3) 0.032(3) 0.029(3) 0.002(2) 0.019(2) 0.007(2)
N1_3 0.130(6) 0.134(6) 0.139(6) 0.014(4) 0.046(4) 0.038(4)
C2_3 0.113(4) 0.114(4) 0.119(4) 0.021(3) 0.030(3) 0.048(3)
C3_3 0.095(4) 0.092(4) 0.103(3) 0.024(3) 0.020(3) 0.044(3)
C4_3 0.074(3) 0.077(3) 0.073(3) 0.021(2) 0.012(2) 0.053(3)
C5_3 0.065(4) 0.059(4) 0.052(4) 0.009(3) 0.002(3) 0.036(3)
C6_3 0.074(3) 0.077(3) 0.073(3) 0.021(2) 0.012(2) 0.053(3)
C7_3 0.095(4) 0.092(4) 0.103(3) 0.024(3) 0.020(3) 0.044(3)
C8_3 0.113(4) 0.114(4) 0.119(4) 0.021(3) 0.030(3) 0.048(3)
C9_3 0.056(4) 0.053(4) 0.044(3) 0.007(3) -0.001(3) 0.038(3)
C10_3 0.056(4) 0.054(4) 0.048(3) 0.007(3) -0.003(3) 0.033(3)
N1_2 0.057(4) 0.055(3) 0.055(3) 0.007(2) 0.016(3) 0.025(3)
C2_2 0.051(4) 0.056(4) 0.047(4) 0.014(2) 0.021(3) 0.021(3)
C3_2 0.118(7) 0.097(6) 0.112(7) 0.007(4) 0.014(4) 0.055(5)
C4_2 0.026(3) 0.028(3) 0.024(3) 0.010(2) 0.013(2) 0.013(2)
C5_2 0.021(4) 0.031(4) 0.017(3) 0.009(3) 0.017(3) 0.007(3)
C6_2 0.074(5) 0.070(4) 0.075(4) 0.017(3) 0.001(3) 0.041(3)
C7_2 0.025(3) 0.034(2) 0.035(2) 0.0125(17) 0.0163(18) 0.014(2)
C8_2 0.060(4) 0.062(4) 0.060(4) 0.004(3) 0.010(3) 0.026(3)
C9_2 0.022(3) 0.029(3) 0.021(3) 0.000(2) 0.013(2) 0.007(2)
C10_2 0.026(3) 0.032(3) 0.029(3) 0.002(2) 0.019(2) 0.007(2)

loop_
_atom_type_symbol
_atom_type_description
_atom_type_scat_dispersion_real
_atom_type_scat_dispersion_imag
_atom_type_scat_source
C C 0.0033 0.0016 'International Tables Vol C Tables 4.2.6.8 and 6.1.1.4'
H H 0.0000 0.0000 'International Tables Vol C Tables 4.2.6.8 and 6.1.1.4'
N N 0.0061 0.0033 'International Tables Vol C Tables 4.2.6.8 and 6.1.1.4'

loop_
_geom_angle_atom_site_label_1
_geom_angle_atom_site_label_2
_geom_angle_atom_site_label_3
_geom_angle
C4 C5 C48 121.2(3)
C6 C5 C4 119.7(2)
C6 C5 C48 119.1(2)
C25 C23 C22 118.9(3)
C24 C23 C22 119.1(3)
C24 C23 C25 122.0(3)
C4 C3 C66 119.7(2)
C4 C3 C2 119.6(2)
C2 C3 C66 120.6(2)
C23 C22 C28 118.7(3)
C21 C22 C23 119.4(3)
C21 C22 C28 121.9(2)
C22 C21 H21 119.3
C22 C21 C20 121.4(2)
C20 C21 H21 119.3
C29 C30 C1 173.3(3)
C21 C20 C19 119.2(3)
C21 C20 C15 121.8(2)
C19 C20 C15 118.9(3)
C29 C28 C22 118.5(2)
C27 C28 C22 120.1(3)
C27 C28 C29 121.4(3)
C24 C19 C20 119.0(3)
C24 C19 C18 122.6(3)
C18 C19 C20 118.5(3)
C6 C1 C30 118.2(2)
C2 C1 C30 122.4(3)
C2 C1 C6 119.4(2)
C65 C66 C3 176.4(3)
C5 C4 C3 120.3(3)
C5 C4 H4 119.9
C3 C4 H4 119.9
C23 C25 H25 119.5
C26 C25 C23 121.0(3)
C26 C25 H25 119.5
C30 C29 C28 176.0(3)
C31 C32 C33 176.6(3)
C48 C47 C46 176.5(3)
C11 C10 C31 120.5(3)
C9 C10 C11 119.4(3)
C9 C10 C31 120.0(3)
C5 C6 C1 120.7(2)
C5 C6 H6 119.7
C1 C6 H6 119.7
C10 C11 H11 119.8
C10 C11 C12 120.5(3)
C12 C11 H11 119.8
C47 C48 C5 176.5(3)
C3 C2 H2 119.8
C1 C2 C3 120.4(2)
C1 C2 H2 119.8
C25 C26 H26 119.7
C25 C26 C27 120.7(3)
C27 C26 H26 119.7
C13 C14 C15 176.0(3)
C11 C12 C13 119.4(3)
C7 C12 C11 119.6(3)
C7 C12 C13 120.9(3)
C9 C8 C49 120.2(3)
C7 C8 C9 119.5(3)
C7 C8 C49 120.3(3)
C14 C15 C20 119.0(3)
C16 C15 C20 119.9(3)
C16 C15 C14 121.0(3)
C10 C9 C8 120.6(3)
C10 C9 H9 119.7
C8 C9 H9 119.7
C14 C13 C12 174.9(3)
C32 C33 C38 118.4(3)
C34 C33 C32 121.0(3)
C34 C33 C38 120.6(3)
C66 C65 C64 178.2(3)
C57 C58 C59 119.4(3)
C57 C58 C64 122.2(2)
C59 C58 C64 118.4(3)
C57 C56 C55 119.2(3)
C57 C56 C51 122.5(3)
C55 C56 C51 118.3(3)
C49 C50 C51 173.9(3)
C50 C49 C8 178.2(3)
C32 C31 C10 176.4(3)
C40 C39 H39 119.4
C38 C39 H39 119.4
C38 C39 C40 121.2(3)
C47 C46 C40 118.7(3)
C45 C46 C47 121.0(3)
C45 C46 C40 120.3(3)
C23 C24 C19 121.9(3)
C23 C24 H24 119.1
C19 C24 H24 119.1
C58 C57 C56 121.8(3)
C58 C57 H57 119.1
C56 C57 H57 119.1
C28 C27 C26 120.7(3)
C28 C27 H27 119.7
C26 C27 H27 119.7
C12 C7 C8 120.4(3)
C12 C7 H7 119.8
C8 C7 H7 119.8
C19 C18 H18 119.4
C17 C18 C19 121.2(3)
C17 C18 H18 119.4
C39 C40 C46 121.7(3)
C39 C40 C41 119.5(3)
C41 C40 C46 118.8(3)
C60 C55 C56 118.7(3)
C60 C55 C54 122.3(3)
C54 C55 C56 118.9(3)
C39 C38 C33 122.2(3)
C39 C38 C37 119.4(3)
C37 C38 C33 118.4(3)
C55 C60 H60 118.9
C59 C60 C55 122.2(3)
C59 C60 H60 118.9
C50 C51 C56 117.7(3)
C52 C51 C56 120.4(3)
C52 C51 C50 121.9(3)
C60 C59 C58 118.7(3)
C60 C59 C61 122.4(3)
C61 C59 C58 118.9(3)
C58 C64 C65 120.0(3)
C63 C64 C65 119.6(3)
C63 C64 C58 120.4(3)
C15 C16 H16 119.8
C15 C16 C17 120.3(3)
C17 C16 H16 119.8
C18 C17 C16 121.1(3)
C18 C17 H17 119.4
C16 C17 H17 119.4
C33 C34 H34 119.8
C33 C34 C35 120.4(3)
C35 C34 H34 119.8
C59 C61 H61 119.4
C62 C61 C59 121.1(3)
C62 C61 H61 119.4
C51 C52 H52 119.6
C51 C52 C53 120.7(3)
C53 C52 H52 119.6
C55 C54 H54 119.3
C53 C54 C55 121.5(3)
C53 C54 H54 119.3
C46 C45 H45 120.0
C46 C45 C44 120.0(3)
C44 C45 H45 120.0
C52 C53 H53 119.9
C54 C53 C52 120.2(3)
C54 C53 H53 119.9
C64 C63 H63 119.8
C64 C63 C62 120.4(3)
C62 C63 H63 119.8
C40 C41 C43 118.8(3)
C42 C41 C40 118.9(3)
C42 C41 C43 122.2(3)
C61 C62 C63 120.7(3)
C61 C62 H62 119.7
C63 C62 H62 119.7
C34 C35 H35 119.7
C36 C35 C34 120.7(3)
C36 C35 H35 119.7
C42 C37 C38 118.8(3)
C42 C37 C36 122.6(3)
C36 C37 C38 118.5(3)
C45 C44 H44 119.3
C43 C44 C45 121.4(3)
C43 C44 H44 119.3
C41 C43 H43 119.7
C44 C43 C41 120.6(3)
C44 C43 H43 119.7
C41 C42 C37 122.1(3)
C41 C42 H42 119.0
C37 C42 H42 119.0
C35 C36 C37 121.4(3)
C35 C36 H36 119.3
C37 C36 H36 119.3
C2_1 N1_1 C10_1 122.8(11)
N1_1 C2_1 H2_1 119.5
N1_1 C2_1 C3_1 120.9(11)
C3_1 C2_1 H2_1 119.5
C2_1 C3_1 H3_1 120.5
C2_1 C3_1 C4_1 119.0(8)
C4_1 C3_1 H3_1 120.5
C3_1 C4_1 H4_1 120.7
C5_1 C4_1 C3_1 118.5(8)
C5_1 C4_1 H4_1 120.7
C4_1 C5_1 C10_1 126.1(7)
C6_1 C5_1 C4_1 107.1(9)
C6_1 C5_1 C10_1 126.7(8)
C5_1 C6_1 H6_1 116.5
C5_1 C6_1 C7_1 127.0(9)
C7_1 C6_1 H6_1 116.5
C6_1 C7_1 H7_1 125.1
C6_1 C7_1 C8_1 109.9(8)
C8_1 C7_1 H7_1 125.1
C7_1 C8_1 H8_1 119.1
C9_1 C8_1 C7_1 121.9(8)
C9_1 C8_1 H8_1 119.1
C8_1 C9_1 H9_1 116.9
C8_1 C9_1 C10_1 126.3(8)
C10_1 C9_1 H9_1 116.9
N1_1 C10_1 C9_1 139.4(9)
C5_1 C10_1 N1_1 112.5(8)
C5_1 C10_1 C9_1 108.1(7)
C2_3 N1_3 C10_3 128.9(10)
N1_3 C2_3 H2_3 123.1
C3_3 C2_3 N1_3 113.9(10)
C3_3 C2_3 H2_3 123.1
C2_3 C3_3 H3_3 117.9
C4_3 C3_3 C2_3 124.2(8)
C4_3 C3_3 H3_3 117.9
C3_3 C4_3 H4_3 120.7
C3_3 C4_3 C5_3 118.6(7)
C5_3 C4_3 H4_3 120.7
C6_3 C5_3 C4_3 128.2(7)
C10_3 C5_3 C4_3 118.9(6)
C10_3 C5_3 C6_3 112.9(7)
C5_3 C6_3 H6_3 117.0
C7_3 C6_3 C5_3 126.0(7)
C7_3 C6_3 H6_3 117.0
C6_3 C7_3 H7_3 120.9
C6_3 C7_3 C8_3 118.2(8)
C8_3 C7_3 H7_3 120.9
C7_3 C8_3 H8_3 121.4
C9_3 C8_3 C7_3 117.1(8)
C9_3 C8_3 H8_3 121.4
C8_3 C9_3 H9_3 117.7
C8_3 C9_3 C10_3 124.5(7)
C10_3 C9_3 H9_3 117.7
N1_3 C10_3 C9_3 123.3(8)
C5_3 C10_3 N1_3 115.5(8)
C5_3 C10_3 C9_3 121.2(7)
C2_2 N1_2 C10_2 126.1(11)
N1_2 C2_2 H2_2 121.1
N1_2 C2_2 C3_2 117.9(11)
C3_2 C2_2 H2_2 121.1
C2_2 C3_2 H3_2 120.5
C4_2 C3_2 C2_2 119.1(9)
C4_2 C3_2 H3_2 120.5
C3_2 C4_2 H4_2 120.6
C3_2 C4_2 C5_2 118.9(8)
C5_2 C4_2 H4_2 120.6
C4_2 C5_2 C6_2 114.1(8)
C10_2 C5_2 C4_2 125.4(7)
C10_2 C5_2 C6_2 120.5(7)
C5_2 C6_2 H6_2 121.6
C7_2 C6_2 C5_2 116.8(8)
C7_2 C6_2 H6_2 121.6
C6_2 C7_2 H7_2 119.2
C6_2 C7_2 C8_2 121.6(8)
C8_2 C7_2 H7_2 119.2
C7_2 C8_2 H8_2 119.0
C7_2 C8_2 C9_2 122.0(8)
C9_2 C8_2 H8_2 119.0
C8_2 C9_2 H9_2 122.5
C10_2 C9_2 C8_2 115.0(8)
C10_2 C9_2 H9_2 122.5
C5_2 C10_2 N1_2 112.7(9)
C5_2 C10_2 C9_2 124.1(7)
C9_2 C10_2 N1_2 123.2(10)

loop_
_geom_bond_atom_site_label_1
_geom_bond_atom_site_label_2
_geom_bond_distance
C5 C4 1.399(4)
C5 C6 1.393(4)
C5 C48 1.439(4)
C23 C22 1.433(4)
C23 C25 1.429(4)
C23 C24 1.392(4)
C3 C66 1.432(4)
C3 C4 1.399(4)
C3 C2 1.403(4)
C22 C21 1.392(4)
C22 C28 1.444(4)
C21 H21 0.9500
C21 C20 1.402(4)
C30 C1 1.434(4)
C30 C29 1.198(4)
C20 C19 1.435(4)
C20 C15 1.441(4)
C28 C29 1.434(4)
C28 C27 1.371(4)
C19 C24 1.395(4)
C19 C18 1.423(4)
C1 C6 1.401(4)
C1 C2 1.398(4)
C66 C65 1.199(4)
C4 H4 0.9500
C25 H25 0.9500
C25 C26 1.359(4)
C32 C33 1.431(4)
C32 C31 1.205(4)
C47 C48 1.196(4)
C47 C46 1.435(4)
C10 C11 1.395(4)
C10 C9 1.394(4)
C10 C31 1.435(4)
C6 H6 0.9500
C11 H11 0.9500
C11 C12 1.404(4)
C2 H2 0.9500
C26 H26 0.9500
C26 C27 1.424(4)
C14 C15 1.437(4)
C14 C13 1.195(4)
C12 C13 1.434(4)
C12 C7 1.391(4)
C8 C9 1.402(4)
C8 C49 1.433(4)
C8 C7 1.398(4)
C15 C16 1.381(4)
C9 H9 0.9500
C33 C38 1.441(4)
C33 C34 1.369(4)
C65 C64 1.439(4)
C58 C57 1.392(4)
C58 C59 1.437(4)
C58 C64 1.438(4)
C56 C57 1.397(4)
C56 C55 1.435(4)
C56 C51 1.437(4)
C50 C49 1.199(4)
C50 C51 1.437(4)
C39 H39 0.9500
C39 C40 1.400(4)
C39 C38 1.395(4)
C46 C40 1.438(4)
C46 C45 1.377(4)
C24 H24 0.9500
C57 H57 0.9500
C27 H27 0.9500
C7 H7 0.9500
C18 H18 0.9500
C18 C17 1.358(5)
C40 C41 1.432(4)
C55 C60 1.398(4)
C55 C54 1.425(4)
C38 C37 1.435(4)
C60 H60 0.9500
C60 C59 1.395(4)
C51 C52 1.375(4)
C59 C61 1.424(4)
C64 C63 1.373(4)
C16 H16 0.9500
C16 C17 1.412(4)
C17 H17 0.9500
C34 H34 0.9500
C34 C35 1.422(4)
C61 H61 0.9500
C61 C62 1.355(5)
C52 H52 0.9500
C52 C53 1.421(4)
C54 H54 0.9500
C54 C53 1.355(5)
C45 H45 0.9500
C45 C44 1.421(4)
C53 H53 0.9500
C63 H63 0.9500
C63 C62 1.422(4)
C41 C43 1.432(5)
C41 C42 1.390(5)
C62 H62 0.9500
C35 H35 0.9500
C35 C36 1.351(5)
C37 C42 1.396(5)
C37 C36 1.431(5)
C44 H44 0.9500
C44 C43 1.356(5)
C43 H43 0.9500
C42 H42 0.9500
C36 H36 0.9500
N1_1 C2_1 1.399(11)
N1_1 C10_1 1.478(10)
C2_1 H2_1 0.9500
C2_1 C3_1 1.418(10)
C3_1 H3_1 0.9500
C3_1 C4_1 1.421(9)
C4_1 H4_1 0.9500
C4_1 C5_1 1.413(9)
C5_1 C6_1 1.387(9)
C5_1 C10_1 1.418(9)
C6_1 H6_1 0.9500
C6_1 C7_1 1.388(10)
C7_1 H7_1 0.9500
C7_1 C8_1 1.517(10)
C8_1 H8_1 0.9500
C8_1 C9_1 1.389(10)
C9_1 H9_1 0.9500
C9_1 C10_1 1.486(9)
N1_3 C2_3 1.428(11)
N1_3 C10_3 1.437(10)
C2_3 H2_3 0.9500
C2_3 C3_3 1.419(10)
C3_3 H3_3 0.9500
C3_3 C4_3 1.411(9)
C4_3 H4_3 0.9500
C4_3 C5_3 1.543(9)
C5_3 C6_3 1.485(9)
C5_3 C10_3 1.430(8)
C6_3 H6_3 0.9500
C6_3 C7_3 1.420(9)
C7_3 H7_3 0.9500
C7_3 C8_3 1.455(10)
C8_3 H8_3 0.9500
C8_3 C9_3 1.392(9)
C9_3 H9_3 0.9500
C9_3 C10_3 1.450(9)
N1_2 C2_2 1.419(11)
N1_2 C10_2 1.425(10)
C2_2 H2_2 0.9500
C2_2 C3_2 1.445(10)
C3_2 H3_2 0.9500
C3_2 C4_2 1.408(10)
C4_2 H4_2 0.9500
C4_2 C5_2 1.441(9)
C5_2 C6_2 1.442(10)
C5_2 C10_2 1.405(9)
C6_2 H6_2 0.9500
C6_2 C7_2 1.411(10)
C7_2 H7_2 0.9500
C7_2 C8_2 1.422(10)
C8_2 H8_2 0.9500
C8_2 C9_2 1.442(10)
C9_2 H9_2 0.9500
C9_2 C10_2 1.406(9)

loop_
_geom_torsion_atom_site_label_1
_geom_torsion_atom_site_label_2
_geom_torsion_atom_site_label_3
_geom_torsion_atom_site_label_4
_geom_torsion
C23 C22 C21 C20 -0.1(4)
C23 C22 C28 C29 178.1(2)
C23 C22 C28 C27 0.2(4)
C23 C25 C26 C27 0.2(4)
C22 C23 C25 C26 -0.9(4)
C22 C23 C24 C19 0.3(4)
C22 C21 C20 C19 -0.5(4)
C22 C21 C20 C15 -179.0(2)
C22 C28 C27 C26 -0.9(4)
C21 C22 C28 C29 -0.4(4)
C21 C22 C28 C27 -178.2(2)
C21 C20 C19 C24 1.0(4)
C21 C20 C19 C18 -179.0(2)
C21 C20 C15 C14 3.0(4)
C21 C20 C15 C16 179.7(3)
C30 C1 C6 C5 178.4(3)
C30 C1 C2 C3 -179.3(3)
C20 C19 C24 C23 -0.9(4)
C20 C19 C18 C17 -0.4(4)
C20 C15 C16 C17 -1.2(4)
C28 C22 C21 C20 178.3(2)
C19 C20 C15 C14 -175.4(3)
C19 C20 C15 C16 1.3(4)
C19 C18 C17 C16 0.5(5)
C66 C3 C4 C5 177.6(3)
C66 C3 C2 C1 -177.1(3)
C4 C5 C6 C1 0.7(4)
C4 C3 C2 C1 1.2(4)
C25 C23 C22 C21 179.1(2)
C25 C23 C22 C28 0.6(4)
C25 C23 C24 C19 -178.6(2)
C25 C26 C27 C28 0.6(4)
C29 C28 C27 C26 -178.7(3)
C32 C33 C38 C39 -1.1(4)
C32 C33 C38 C37 178.1(3)
C32 C33 C34 C35 -179.9(3)
C47 C46 C40 C39 -4.6(4)
C47 C46 C40 C41 177.3(3)
C47 C46 C45 C44 -179.2(3)
C10 C11 C12 C13 174.2(3)
C10 C11 C12 C7 -2.4(4)
C6 C5 C4 C3 -0.3(4)
C6 C1 C2 C3 -0.8(4)
C11 C10 C9 C8 -0.3(4)
C11 C12 C7 C8 1.1(4)
C48 C5 C4 C3 179.1(3)
C48 C5 C6 C1 -178.7(3)
C2 C3 C4 C5 -0.7(4)
C2 C1 C6 C5 -0.1(4)
C14 C15 C16 C17 175.5(3)
C15 C20 C19 C24 179.5(2)
C15 C20 C19 C18 -0.5(4)
C15 C16 C17 C18 0.3(5)
C9 C10 C11 C12 2.0(4)
C9 C8 C7 C12 0.7(4)
C13 C12 C7 C8 -175.5(3)
C33 C38 C37 C42 -177.4(3)
C33 C38 C37 C36 2.1(5)
C33 C34 C35 C36 1.5(5)
C65 C64 C63 C62 177.7(3)
C58 C59 C61 C62 -1.3(5)
C58 C64 C63 C62 -0.8(5)
C56 C55 C60 C59 -0.7(5)
C56 C55 C54 C53 0.1(5)
C56 C51 C52 C53 -0.2(5)
C50 C51 C52 C53 -178.5(3)
C49 C8 C9 C10 178.6(3)
C49 C8 C7 C12 -179.1(3)
C31 C10 C11 C12 -174.1(3)
C31 C10 C9 C8 175.9(3)
C39 C40 C41 C43 -176.2(3)
C39 C40 C41 C42 3.1(5)
C39 C38 C37 C42 1.8(5)
C39 C38 C37 C36 -178.7(3)
C46 C40 C41 C43 1.9(5)
C46 C40 C41 C42 -178.8(3)
C46 C45 C44 C43 1.9(5)
C24 C23 C22 C21 0.2(4)
C24 C23 C22 C28 -178.3(2)
C24 C23 C25 C26 178.0(3)
C24 C19 C18 C17 179.6(3)
C57 C58 C59 C60 1.1(4)
C57 C58 C59 C61 -178.2(3)
C57 C58 C64 C65 0.7(4)
C57 C58 C64 C63 179.2(3)
C57 C56 C55 C60 0.8(4)
C57 C56 C55 C54 -179.4(3)
C57 C56 C51 C50 -2.2(4)
C57 C56 C51 C52 179.4(3)
C7 C8 C9 C10 -1.1(4)
C18 C19 C24 C23 179.1(3)
C40 C39 C38 C33 177.7(3)
C40 C39 C38 C37 -1.5(4)
C40 C46 C45 C44 1.4(5)
C40 C41 C43 C44 1.3(6)
C40 C41 C42 C37 -2.8(6)
C55 C56 C57 C58 0.0(4)
C55 C56 C51 C50 178.0(3)
C55 C56 C51 C52 -0.4(4)
C55 C60 C59 C58 -0.3(5)
C55 C60 C59 C61 179.0(3)
C55 C54 C53 C52 -0.7(5)
C38 C33 C34 C35 0.3(4)
C38 C39 C40 C46 -179.0(3)
C38 C39 C40 C41 -1.0(5)
C38 C37 C42 C41 0.3(6)
C38 C37 C36 C35 -0.3(6)
C60 C55 C54 C53 179.9(3)
C60 C59 C61 C62 179.5(3)
C51 C56 C57 C58 -179.8(3)
C51 C56 C55 C60 -179.4(3)
C51 C56 C55 C54 0.5(4)
C51 C52 C53 C54 0.8(5)
C59 C58 C57 C56 -1.0(4)
C59 C58 C64 C65 -178.8(3)
C59 C58 C64 C63 -0.3(4)
C59 C61 C62 C63 0.2(5)
C64 C58 C57 C56 179.5(3)
C64 C58 C59 C60 -179.4(3)
C64 C58 C59 C61 1.3(4)
C64 C63 C62 C61 0.9(5)
C34 C33 C38 C39 178.7(3)
C34 C33 C38 C37 -2.1(4)
C34 C35 C36 C37 -1.5(6)
C54 C55 C60 C59 179.5(3)
C45 C46 C40 C39 174.9(3)
C45 C46 C40 C41 -3.2(5)
C45 C44 C43 C41 -3.2(6)
C43 C41 C42 C37 176.5(4)
C42 C41 C43 C44 -178.0(4)
C42 C37 C36 C35 179.1(4)
C36 C37 C42 C41 -179.1(4)
N1_1 C2_1 C3_1 C4_1 1.4(5)
C2_1 N1_1 C10_1 C5_1 0.5(10)
C2_1 N1_1 C10_1 C9_1 -179.6(9)
C2_1 C3_1 C4_1 C5_1 -2.8(10)
C3_1 C4_1 C5_1 C6_1 -177.8(8)
C3_1 C4_1 C5_1 C10_1 3.3(15)
C4_1 C5_1 C6_1 C7_1 -177.3(11)
C4_1 C5_1 C10_1 N1_1 -2.1(14)
C4_1 C5_1 C10_1 C9_1 178.0(10)
C5_1 C6_1 C7_1 C8_1 -2.9(16)
C6_1 C5_1 C10_1 N1_1 179.3(10)
C6_1 C5_1 C10_1 C9_1 -0.6(15)
C6_1 C7_1 C8_1 C9_1 4.0(14)
C7_1 C8_1 C9_1 C10_1 -4.0(15)
C8_1 C9_1 C10_1 N1_1 -177.9(10)
C8_1 C9_1 C10_1 C5_1 2.0(13)
C10_1 N1_1 C2_1 C3_1 -0.2(5)
C10_1 C5_1 C6_1 C7_1 1.5(19)
N1_3 C2_3 C3_3 C4_3 -0.4(5)
C2_3 N1_3 C10_3 C5_3 -0.9(8)
C2_3 N1_3 C10_3 C9_3 -179.8(5)
C2_3 C3_3 C4_3 C5_3 1.6(9)
C3_3 C4_3 C5_3 C6_3 -179.4(7)
C3_3 C4_3 C5_3 C10_3 -2.4(10)
C4_3 C5_3 C6_3 C7_3 178.4(8)
C4_3 C5_3 C10_3 N1_3 2.0(9)
C4_3 C5_3 C10_3 C9_3 -179.1(7)
C5_3 C6_3 C7_3 C8_3 -0.7(12)
C6_3 C5_3 C10_3 N1_3 179.5(7)
C6_3 C5_3 C10_3 C9_3 -1.6(9)
C6_3 C7_3 C8_3 C9_3 0.5(12)
C7_3 C8_3 C9_3 C10_3 -1.0(12)
C8_3 C9_3 C10_3 N1_3 -179.5(8)
C8_3 C9_3 C10_3 C5_3 1.7(11)
C10_3 N1_3 C2_3 C3_3 0.1(4)
C10_3 C5_3 C6_3 C7_3 1.2(11)
N1_2 C2_2 C3_2 C4_2 0.6(5)
C2_2 N1_2 C10_2 C5_2 -0.2(10)
C2_2 N1_2 C10_2 C9_2 -179.3(6)
C2_2 C3_2 C4_2 C5_2 -0.6(10)
C3_2 C4_2 C5_2 C6_2 -179.2(8)
C3_2 C4_2 C5_2 C10_2 0.3(14)
C4_2 C5_2 C6_2 C7_2 179.6(8)
C4_2 C5_2 C10_2 N1_2 0.1(14)
C4_2 C5_2 C10_2 C9_2 179.2(8)
C5_2 C6_2 C7_2 C8_2 -0.3(15)
C6_2 C5_2 C10_2 N1_2 179.6(8)
C6_2 C5_2 C10_2 C9_2 -1.3(15)
C6_2 C7_2 C8_2 C9_2 1.6(15)
C7_2 C8_2 C9_2 C10_2 -2.6(14)
C8_2 C9_2 C10_2 N1_2 -178.5(8)
C8_2 C9_2 C10_2 C5_2 2.5(14)
C10_2 N1_2 C2_2 C3_2 -0.1(5)
C10_2 C5_2 C6_2 C7_2 0.1(15)
